data_1562806
loop_
_publ_author_name
'Nichols, Eric J.'
'Shi, Jiawanjun'
'Huq, Ashfia'
'Vogel, Sven C.'
'Misture, Scott T.'

_publ_section_title
;
 Controlling structure distortions in 3-layer ferroelectric Aurivillius
 oxides
;
_journal_name_full 'Journal of Solid State Chemistry'
_journal_page_first 475
_journal_page_last 482
_journal_paper_doi 10.1016/j.jssc.2012.09.025
_journal_volume 197
_journal_year 2013
_chemical_formula_sum 'Ba0.04 Bi0.17 Nb0.17 O Sr0.13 Ti0.08'
_chemical_formula_weight 87.03
_space_group_IT_number 41
_space_group_name_Hall 'B -2ab 2'
_space_group_name_H-M_alt 'B 2 e b'
_symmetry_cell_setting orthorhombic
_symmetry_space_group_name_H-M 'B 2 e b'
_cell_angle_alpha 90.0
_cell_angle_beta 90.0
_cell_angle_gamma 90.0
_cell_formula_units_Z 48
_cell_length_a 5.52168(11)
_cell_length_b 5.52725(12)
_cell_length_c 33.48115(33)
_cell_measurement_temperature 298
_cell_volume 1021.83(3)
_computing_structure_refinement GSAS
_diffrn_ambient_temperature 298
_diffrn_measurement_device_type 'Siemens D500'
_diffrn_radiation_source 'x ray'
_diffrn_radiation_type 'Cu K\a~1~'
_diffrn_radiation_wavelength 1.5405
_pd_meas_scan_method cont
_pd_phase_name S15B
_pd_proc_2theta_range_inc 0.03
_pd_proc_2theta_range_max 160
_pd_proc_2theta_range_min 5
_pd_spec_mounting 'packed powder pellet'
_refine_ls_goodness_of_fit_all 1.86
_refine_ls_matrix_type full
_refine_ls_number_parameters 76
_refine_ls_number_restraints 0
_refine_ls_shift/su_max 0.04
_refine_ls_shift/su_mean 0.01
_cod_data_source_file BI2SR15BA05NB2TIO12.cif
_cod_data_source_block BI2SR15BA05NB2TIO12
_cod_original_cell_volume 1021.834(32)
_cod_original_sg_symbol_H-M 'B 2 c b'
_cod_database_code 1562806

loop_
_symmetry_equiv_pos_site_id
_symmetry_equiv_pos_as_xyz
1 +x,+y,+z
2 +x,-y,-z
3 +x,-y+1/2,+z+1/2
4 +x,+y+1/2,-z+1/2
101 +x+1/2,+y,+z+1/2
102 +x+1/2,-y,-z+1/2
103 +x+1/2,-y+1/2,+z
104 +x+1/2,+y+1/2,-z

loop_
_atom_site_type_symbol
_atom_site_label
_atom_site_fract_x
_atom_site_fract_y
_atom_site_fract_z
_atom_site_occupancy
_atom_site_thermal_displace_type
_atom_site_U_iso_or_equiv
_atom_site_symmetry_multiplicity
Bi Bi1_1 1.0117(14) -0.0001(12) 0.21484(5) 0.830(7) Uiso 0.0148(5) 8
Sr Sr1_1 1.0025(8) -0.012(8) 0.1990(4) 0.029(5) Uiso 0.0148(5) 8
Ba Ba1_1 1.0025(8) -0.012(8) 0.1990(4) 0.141(7) Uiso 0.0148(5) 8
Bi Bi2_1 0.0000 1.0034(13) 0.06312(4) 0.170(0) Uiso 0.0236(5) 8
Sr Sr2_1 0.0000 1.0034(13) 0.06312(4) 0.721(5) Uiso 0.0236(5) 8
Ba Ba2_1 0.0000 1.0034(13) 0.06312(4) 0.109(7) Uiso 0.0236(5) 8
Nb Nb1_1 0.0151(13) 0.9979(14) 0.37313(4) 0.7535(11) Uiso 0.0015(4) 8
Ti Ti1_1 0.0151(13) 0.9979(14) 0.37313(4) 0.2465(11) Uiso 0.0015(4) 8
Nb Nb2_1 -0.0059(31) 0.0 0.5 0.5070(23) Uiso 0.0061(13) 4
Ti Ti2_1 -0.0059(31) 0.0 0.5 0.4930(23) Uiso 0.0061(13) 4
O O1 0.71915 0.2812(9) -0.00044(19) 1.0 Uiso 0.0067(6) 8
O O2 0.2519(17) 0.2526(17) 0.24919(19) 1.0 Uiso 0.0084(5) 8
O O3 -0.0106(14) 1.0097(15) 0.44174(5) 1.0 Uiso 0.0119(7) 8
O O4 1.0004(14) 0.9757(14) 0.31848(6) 1.0 Uiso 0.0140(8) 8
O O5 0.2616(12) 0.2631(9) 0.11564(10) 1.0 Uiso 0.0038(7) 8
O O6 0.2375(13) 0.2389(8) 0.88047(11) 1.0 Uiso 0.0032(7) 8

loop_
_atom_type_symbol
_atom_type_number_in_cell
Bi 8.0
Sr 6.0
Ba 2.0
Nb 8.056
Ti 3.944
O 48.0
